data_7026640
loop_
_publ_author_name
'Bel\'en Lago, Ana'
'Amoedo, Almudena'
'Carballo, Rosa'
'Garc\'ia-Mart\'inez, Emilia'
'V\'azquez-L\'opez, Ezequiel M'

_publ_section_title
;
 Metal coordination and in situ S-C bond cleavage of the
 bis(2-pyridylthio)methane ligand.
;
_journal_issue 42
_journal_name_full 'Dalton transactions (Cambridge, England : 2003)'
_journal_page_first 10076
_journal_page_last 10087
_journal_paper_doi 10.1039/c0dt00560f
_journal_volume 39
_journal_year 2010
_chemical_formula_sum 'C13 H13 Br2 Cu N3 S2'
_chemical_formula_weight 498.74
_chemical_name_systematic
;
?
;
_space_group_IT_number 14
_symmetry_cell_setting monoclinic
_symmetry_space_group_name_Hall '-P 2ybc'
_symmetry_space_group_name_H-M 'P 1 21/c 1'
_atom_sites_solution_hydrogens geom
_atom_sites_solution_primary direct
_atom_sites_solution_secondary difmap
_audit_creation_method SHELXL-97
_cell_angle_alpha 90.00
_cell_angle_beta 99.709(4)
_cell_angle_gamma 90.00
_cell_formula_units_Z 4
_cell_length_a 8.8365(17)
_cell_length_b 12.617(3)
_cell_length_c 15.658(3)
_cell_measurement_temperature 293(2)
_cell_volume 1720.7(6)
_computing_cell_refinement 'Bruker SMART'
_computing_data_collection 'Bruker SMART'
_computing_data_reduction 'Bruker SHELXTL'
_computing_molecular_graphics 'ORTEPIII and PLATON'
_computing_publication_material 'Bruker SHELX97'
_computing_structure_refinement 'SHELXL-97 (Sheldrick, 1997)'
_computing_structure_solution 'SHELXS-97 (Sheldrick, 1990)'
_diffrn_ambient_temperature 293(2)
_diffrn_measured_fraction_theta_full 0.930
_diffrn_measured_fraction_theta_max 0.930
_diffrn_measurement_device_type 'CCD area detector'
_diffrn_measurement_method 'phi and omega scans'
_diffrn_radiation_monochromator graphite
_diffrn_radiation_source 'fine-focus sealed tube'
_diffrn_radiation_type MoK\a
_diffrn_radiation_wavelength 0.71073
_diffrn_reflns_av_R_equivalents 0.0642
_diffrn_reflns_av_sigmaI/netI 0.1312
_diffrn_reflns_limit_h_max 9
_diffrn_reflns_limit_h_min -11
_diffrn_reflns_limit_k_max 16
_diffrn_reflns_limit_k_min -16
_diffrn_reflns_limit_l_max 20
_diffrn_reflns_limit_l_min -20
_diffrn_reflns_number 9780
_diffrn_reflns_theta_full 28.03
_diffrn_reflns_theta_max 28.03
_diffrn_reflns_theta_min 2.08
_exptl_absorpt_coefficient_mu 6.151
_exptl_absorpt_correction_T_max 1.000000
_exptl_absorpt_correction_T_min 0.578853
_exptl_absorpt_correction_type multi-scan
_exptl_crystal_colour 'dark green'
_exptl_crystal_density_diffrn 1.925
_exptl_crystal_density_method 'not measured'
_exptl_crystal_description prism
_exptl_crystal_F_000 972
_exptl_crystal_size_max 0.19
_exptl_crystal_size_mid 0.17
_exptl_crystal_size_min 0.16
_refine_diff_density_max 0.514
_refine_diff_density_min -0.600
_refine_diff_density_rms 0.102
_refine_ls_extinction_method none
_refine_ls_goodness_of_fit_ref 0.760
_refine_ls_hydrogen_treatment constr
_refine_ls_matrix_type full
_refine_ls_number_parameters 191
_refine_ls_number_reflns 3888
_refine_ls_number_restraints 0
_refine_ls_restrained_S_all 0.760
_refine_ls_R_factor_all 0.1162
_refine_ls_R_factor_gt 0.0403
_refine_ls_shift/su_max 0.001
_refine_ls_shift/su_mean 0.000
_refine_ls_structure_factor_coef Fsqd
_refine_ls_weighting_details 'calc w=1/[\s^2^(Fo^2^)+(0.0196P)^2^+0.0000P] where P=(Fo^2^+2Fc^2^)/3'
_refine_ls_weighting_scheme calc
_refine_ls_wR_factor_gt 0.0621
_refine_ls_wR_factor_ref 0.0730
_reflns_number_gt 1917
_reflns_number_total 3888
_reflns_threshold_expression >2sigma(I)
_cod_data_source_file c0dt00560f.txt
_cod_data_source_block 6
_cod_depositor_comments
;
The following automatic conversions were performed:

'_symmetry_cell_setting' value 'Monoclinic' changed to 'monoclinic'
according to /home/saulius/struct/CIF-dictionaries/cif_core.dic
dictionary named 'cif_core.dic' version 2.4.2 from 2011-04-26.

Automatic conversion script
Id: cif_fix_values 1891 2012-01-12 08:04:46Z andrius 
;
_cod_original_cell_volume 1720.6(6)
_cod_original_sg_symbol_H-M P2(1)/c
_cod_database_code 7026640

loop_
_symmetry_equiv_pos_as_xyz
'x, y, z'
'-x, y+1/2, -z+1/2'
'-x, -y, -z'
'x, -y-1/2, z-1/2'

loop_
_atom_site_label
_atom_site_type_symbol
_atom_site_fract_x
_atom_site_fract_y
_atom_site_fract_z
_atom_site_U_iso_or_equiv
_atom_site_adp_type
_atom_site_occupancy
_atom_site_symmetry_multiplicity
_atom_site_calc_flag
_atom_site_refinement_flags
Cu Cu 0.29796(7) 0.84989(5) 0.21331(4) 0.03162(17) Uani 1 1 d .
Br1 Br 0.13611(6) 0.89261(5) 0.07846(4) 0.04398(18) Uani 1 1 d .
Br2 Br 0.45600(6) 0.90740(5) 0.34558(4) 0.04566(18) Uani 1 1 d .
C1 C 0.6241(6) 1.1243(4) 0.1152(3) 0.0381(14) Uani 1 1 d .
H1A H 0.5838 1.1947 0.1007 0.046 Uiso 1 1 calc R
H1B H 0.6820 1.1021 0.0709 0.046 Uiso 1 1 calc R
S1 S 0.46911(16) 1.03356(11) 0.11926(9) 0.0393(4) Uani 1 1 d .
N1 N 0.4849(4) 0.8294(3) 0.1575(2) 0.0318(11) Uani 1 1 d .
C2 C 0.5591(5) 0.9078(4) 0.1236(3) 0.0280(12) Uani 1 1 d .
C3 C 0.6941(6) 0.8871(4) 0.0917(3) 0.0363(14) Uani 1 1 d .
H3 H 0.7465 0.9417 0.0695 0.044 Uiso 1 1 calc R
C4 C 0.7491(6) 0.7847(5) 0.0935(3) 0.0457(16) Uani 1 1 d .
H4 H 0.8386 0.7697 0.0719 0.055 Uiso 1 1 calc R
C5 C 0.6714(6) 0.7055(4) 0.1272(3) 0.0430(15) Uani 1 1 d .
H5 H 0.7071 0.6360 0.1286 0.052 Uiso 1 1 calc R
C6 C 0.5417(6) 0.7298(4) 0.1583(3) 0.0388(14) Uani 1 1 d .
H6 H 0.4895 0.6756 0.1812 0.047 Uiso 1 1 calc R
S11 S 0.74847(16) 1.12638(11) 0.22007(9) 0.0368(4) Uani 1 1 d .
N11 N 0.8832(4) 1.3147(3) 0.2296(2) 0.0305(11) Uani 1 1 d .
C12 C 0.8945(6) 1.2150(4) 0.2005(3) 0.0287(12) Uani 1 1 d .
C13 C 1.0130(6) 1.1836(5) 0.1580(3) 0.0436(15) Uani 1 1 d .
H13 H 1.0156 1.1153 0.1360 0.052 Uiso 1 1 calc R
C14 C 1.1257(6) 1.2552(5) 0.1492(3) 0.0458(16) Uani 1 1 d .
H14 H 1.2073 1.2351 0.1222 0.055 Uiso 1 1 calc R
C15 C 1.1188(6) 1.3569(5) 0.1802(3) 0.0417(15) Uani 1 1 d .
H15 H 1.1950 1.4060 0.1746 0.050 Uiso 1 1 calc R
C16 C 0.9957(6) 1.3841(4) 0.2198(3) 0.0416(15) Uani 1 1 d .
H16 H 0.9900 1.4528 0.2405 0.050 Uiso 1 1 calc R
N111 N -0.0003(6) 0.5959(4) 0.0961(4) 0.0698(17) Uani 1 1 d .
C111 C 0.0991(8) 0.5990(5) 0.0594(4) 0.0498(16) Uani 1 1 d .
C112 C 0.2277(7) 0.6007(5) 0.0121(4) 0.072(2) Uani 1 1 d .
H11A H 0.3078 0.5553 0.0405 0.108 Uiso 1 1 calc R
H11B H 0.2659 0.6718 0.0107 0.108 Uiso 1 1 calc R
H11C H 0.1940 0.5762 -0.0460 0.108 Uiso 1 1 calc R

loop_
_atom_site_aniso_label
_atom_site_aniso_U_11
_atom_site_aniso_U_22
_atom_site_aniso_U_33
_atom_site_aniso_U_23
_atom_site_aniso_U_13
_atom_site_aniso_U_12
Cu 0.0233(4) 0.0365(4) 0.0372(4) 0.0007(3) 0.0112(3) -0.0010(3)
Br1 0.0297(4) 0.0614(4) 0.0410(4) 0.0065(3) 0.0065(3) -0.0060(3)
Br2 0.0367(4) 0.0581(4) 0.0433(4) -0.0089(3) 0.0098(3) -0.0083(3)
C1 0.034(3) 0.038(4) 0.042(3) 0.008(3) 0.005(3) -0.011(3)
S1 0.0286(9) 0.0373(9) 0.0538(9) 0.0037(7) 0.0125(7) -0.0022(7)
N1 0.027(3) 0.038(3) 0.033(3) -0.002(2) 0.011(2) -0.002(2)
C2 0.022(3) 0.033(3) 0.028(3) -0.001(2) 0.001(2) -0.002(2)
C3 0.030(3) 0.040(4) 0.040(3) 0.002(3) 0.007(3) -0.008(3)
C4 0.033(4) 0.056(4) 0.051(4) -0.009(3) 0.017(3) 0.001(3)
C5 0.037(4) 0.035(4) 0.061(4) 0.000(3) 0.019(3) 0.001(3)
C6 0.034(4) 0.039(4) 0.047(4) -0.001(3) 0.017(3) -0.003(3)
S11 0.0347(9) 0.0379(9) 0.0393(8) 0.0019(6) 0.0107(7) -0.0055(6)
N11 0.019(3) 0.034(3) 0.039(3) 0.000(2) 0.008(2) 0.000(2)
C12 0.022(3) 0.030(3) 0.032(3) 0.005(2) -0.001(3) 0.001(2)
C13 0.035(4) 0.050(4) 0.050(4) -0.008(3) 0.019(3) 0.005(3)
C14 0.030(4) 0.059(5) 0.052(4) -0.004(3) 0.017(3) 0.009(3)
C15 0.027(3) 0.054(4) 0.049(4) 0.001(3) 0.020(3) -0.004(3)
C16 0.035(4) 0.043(4) 0.047(4) -0.006(3) 0.010(3) -0.009(3)
N111 0.070(4) 0.065(4) 0.082(4) 0.006(3) 0.034(4) 0.009(3)
C111 0.057(5) 0.042(4) 0.048(4) -0.001(3) 0.002(4) 0.002(3)
C112 0.048(5) 0.107(6) 0.061(5) -0.011(4) 0.013(4) -0.005(4)

loop_
_atom_type_symbol
_atom_type_description
_atom_type_scat_dispersion_real
_atom_type_scat_dispersion_imag
_atom_type_scat_source
C C 0.0033 0.0016 'International Tables Vol C Tables 4.2.6.8 and 6.1.1.4'
H H 0.0000 0.0000 'International Tables Vol C Tables 4.2.6.8 and 6.1.1.4'
N N 0.0061 0.0033 'International Tables Vol C Tables 4.2.6.8 and 6.1.1.4'
S S 0.1246 0.1234 'International Tables Vol C Tables 4.2.6.8 and 6.1.1.4'
Cu Cu 0.3201 1.2651 'International Tables Vol C Tables 4.2.6.8 and 6.1.1.4'
Br Br -0.2901 2.4595 'International Tables Vol C Tables 4.2.6.8 and 6.1.1.4'

loop_
_geom_angle_atom_site_label_1
_geom_angle_atom_site_label_2
_geom_angle_atom_site_label_3
_geom_angle
_geom_angle_site_symmetry_1
_geom_angle_site_symmetry_3
N11 Cu N1 159.83(17) 2_645 .
N11 Cu Br1 92.29(12) 2_645 .
N1 Cu Br1 93.33(12) . .
N11 Cu Br2 94.23(11) 2_645 .
N1 Cu Br2 90.71(11) . .
Br1 Cu Br2 149.49(3) . .
N11 Cu S11 58.79(12) 2_645 2_645
N1 Cu S11 101.37(13) . 2_645
Br1 Cu S11 114.35(4) . 2_645
Br2 Cu S11 94.37(4) . 2_645
N11 Cu S1 145.57(12) 2_645 .
N1 Cu S1 54.27(13) . .
Br1 Cu S1 72.28(3) . .
Br2 Cu S1 85.88(4) . .
S11 Cu S1 155.62(4) 2_645 .
S1 C1 S11 109.1(2) . .
C2 S1 C1 103.4(2) . .
C2 S1 Cu 65.43(16) . .
C1 S1 Cu 152.45(17) . .
C2 N1 C6 118.8(4) . .
C2 N1 Cu 124.6(3) . .
C6 N1 Cu 116.5(3) . .
N1 C2 C3 120.5(5) . .
N1 C2 S1 115.4(4) . .
C3 C2 S1 124.1(4) . .
C4 C3 C2 119.2(5) . .
C5 C4 C3 119.6(5) . .
C6 C5 C4 118.9(5) . .
N1 C6 C5 122.9(5) . .
C12 S11 C1 101.5(2) . .
C12 N11 C16 118.0(4) . .
C12 N11 Cu 117.8(3) . 2_655
C16 N11 Cu 124.2(4) . 2_655
N11 C12 C13 122.2(5) . .
N11 C12 S11 115.7(4) . .
C13 C12 S11 122.2(4) . .
C14 C13 C12 118.7(5) . .
C13 C14 C15 120.2(5) . .
C14 C15 C16 118.3(5) . .
N11 C16 C15 122.6(5) . .
N111 C111 C112 178.9(7) . .

loop_
_geom_bond_atom_site_label_1
_geom_bond_atom_site_label_2
_geom_bond_distance
_geom_bond_site_symmetry_2
Cu N11 2.011(4) 2_645
Cu N1 2.011(4) .
Cu Br1 2.4031(9) .
Cu Br2 2.4064(9) .
Cu S11 3.0582(16) 2_645
Cu S1 3.2522(15) .
C1 S1 1.794(5) .
C1 S11 1.816(5) .
S1 C2 1.771(5) .
N1 C2 1.344(6) .
N1 C6 1.353(6) .
C2 C3 1.394(6) .
C3 C4 1.379(6) .
C4 C5 1.368(7) .
C5 C6 1.354(6) .
S11 C12 1.773(5) .
N11 C12 1.346(6) .
N11 C16 1.352(6) .
N11 Cu 2.011(4) 2_655
C12 C13 1.389(6) .
C13 C14 1.369(7) .
C14 C15 1.376(7) .
C15 C16 1.383(6) .
N111 C111 1.128(7) .
C111 C112 1.457(8) .

loop_
_geom_hbond_atom_site_label_D
_geom_hbond_atom_site_label_H
_geom_hbond_atom_site_label_A
_geom_hbond_distance_DH
_geom_hbond_distance_HA
_geom_hbond_distance_DA
_geom_hbond_angle_DHA
_geom_hbond_site_symmetry_A
C1 H1A Br2 0.97 2.85 3.713(5) 148.5 2_655
C4 H4 N111 0.93 2.61 3.248(8) 126.6 1_655
C6 H6 S11 0.93 2.88 3.681(5) 145.2 2_645

loop_
_geom_torsion_atom_site_label_1
_geom_torsion_atom_site_label_2
_geom_torsion_atom_site_label_3
_geom_torsion_atom_site_label_4
_geom_torsion
_geom_torsion_site_symmetry_1
S11 C1 S1 C2 -71.2(3) .
S11 C1 S1 Cu -9.0(6) .
N11 Cu S1 C2 -177.5(3) 2_645
N1 Cu S1 C2 -2.9(2) .
Br1 Cu S1 C2 -110.60(17) .
Br2 Cu S1 C2 91.00(17) .
S11 Cu S1 C2 -0.5(2) 2_645
N11 Cu S1 C1 111.4(4) 2_645
N1 Cu S1 C1 -73.9(4) .
Br1 Cu S1 C1 178.3(4) .
Br2 Cu S1 C1 19.9(4) .
S11 Cu S1 C1 -71.6(4) 2_645
N11 Cu N1 C2 175.4(4) 2_645
Br1 Cu N1 C2 69.5(4) .
Br2 Cu N1 C2 -80.3(4) .
S11 Cu N1 C2 -174.9(3) 2_645
S1 Cu N1 C2 4.2(3) .
N11 Cu N1 C6 -7.5(7) 2_645
Br1 Cu N1 C6 -113.4(3) .
Br2 Cu N1 C6 96.8(3) .
S11 Cu N1 C6 2.2(4) 2_645
S1 Cu N1 C6 -178.8(4) .
C6 N1 C2 C3 -1.6(7) .
Cu N1 C2 C3 175.5(3) .
C6 N1 C2 S1 176.1(3) .
Cu N1 C2 S1 -6.9(5) .
C1 S1 C2 N1 157.1(4) .
Cu S1 C2 N1 3.8(3) .
C1 S1 C2 C3 -25.3(5) .
Cu S1 C2 C3 -178.6(5) .
N1 C2 C3 C4 1.5(7) .
S1 C2 C3 C4 -175.9(4) .
C2 C3 C4 C5 -0.6(8) .
C3 C4 C5 C6 -0.2(8) .
C2 N1 C6 C5 0.7(7) .
Cu N1 C6 C5 -176.5(4) .
C4 C5 C6 N1 0.1(8) .
S1 C1 S11 C12 177.8(3) .
C16 N11 C12 C13 -2.9(7) .
Cu N11 C12 C13 178.2(4) 2_655
C16 N11 C12 S11 177.0(4) .
Cu N11 C12 S11 -1.9(5) 2_655
C1 S11 C12 N11 100.8(4) .
C1 S11 C12 C13 -79.3(5) .
N11 C12 C13 C14 3.1(8) .
S11 C12 C13 C14 -176.7(4) .
C12 C13 C14 C15 -1.6(8) .
C13 C14 C15 C16 -0.1(8) .
C12 N11 C16 C15 1.1(7) .
Cu N11 C16 C15 179.9(4) 2_655
C14 C15 C16 N11 0.4(8) .
